data_2002574
loop_
_publ_author_name
'Teichert, A'
'Mueller-Buschbaum, Hk'

_publ_section_title
;
Pb3 Mn Al10 O20, eine neue Verbindung mit Pb3 Ge Al10 O20-Struktur
;
_journal_name_full 'Journal of the Less-Common Metals'
_journal_page_first 315
_journal_page_last 320
_journal_paper_doi 10.1016/0022-5088(91)90334-Z
_journal_volume 170
_journal_year 1991
_chemical_formula_structural 'Pb3 (Mn Al10 O20)'
_chemical_formula_sum 'Al10 Mn O20 Pb3'
_chemical_name_systematic 'Trilead decaalumomanganate(IV)'
_space_group_IT_number 12
_symmetry_cell_setting monoclinic
_symmetry_Int_Tables_number 12
_symmetry_space_group_name_Hall '-C 2y'
_symmetry_space_group_name_H-M 'C 1 2/m 1'
_cell_angle_alpha 90
_cell_angle_beta 109.1(1)
_cell_angle_gamma 90
_cell_formula_units_Z 2
_cell_length_a 15.253(30)
_cell_length_b 11.327(4)
_cell_length_c 4.949(4)
_cell_volume 808.0
_refine_ls_R_factor_all 0.059
_cod_database_code 2002574

loop_
_symmetry_equiv_pos_as_xyz
x,y,z
x,-y,z
-x,-y,-z
-x,y,-z
1/2+x,1/2+y,z
1/2+x,1/2-y,z
1/2-x,1/2-y,-z
1/2-x,1/2+y,-z

loop_
_atom_site_label
_atom_site_type_symbol
_atom_site_symmetry_multiplicity
_atom_site_Wyckoff_symbol
_atom_site_fract_x
_atom_site_fract_y
_atom_site_fract_z
_atom_site_occupancy
_atom_site_attached_hydrogens
_atom_site_calc_flag
Pb1 Pb2+ 2 a 0. 0. 0. 1. 0 d
Pb2 Pb2+ 4 i 0.7239(1) 0. 0.7726(2) 1. 0 d
Mn1 Mn4+ 2 b 0. 0.5 0. 0.9 0 d
Al1 Al3+ 2 b 0. 0.5 0. 0.1 0 d
Mn2 Mn4+ 4 h 0. 0.3656(5) 0.5 0.05 0 d
Al2 Al3+ 4 h 0. 0.3656(5) 0.5 0.95 0 d
Al3 Al3+ 8 j 0.1349(3) 0.2870(4) 0.1058(10) 1. 0 d
Al4 Al3+ 8 j 0.1434(3) 0.1370(4) 0.6287(10) 1. 0 d
O1 O2- 8 j 0.4304(6) 0.1190(9) 0.7517(20) 1. 0 d
O2 O2- 4 i 0.4328(10) 0. 0.2577(29) 1. 0 d
O3 O2- 8 j 0.4160(7) 0.2441(9) 0.2679(21) 1. 0 d
O4 O2- 8 j 0.1342(8) 0.1505(10) 0.2706(23) 1. 0 d
O5 O2- 8 j 0.2598(7) 0.1412(10) 0.8509(23) 1. 0 d
O6 O2- 4 i 0.1012(11) 0. 0.6956(33) 1. 0 d

loop_
_atom_type_symbol
_atom_type_oxidation_number
Pb2+ 2.000
Mn4+ 4.000
Al3+ 3.000
O2- -2.000
